data_7209735
loop_
_publ_author_name
'Xu, Guan-Cheng'
'Zhang, Li'
'Zhang, Yan-Hui'
'Guo, Ji-Xi'
'Shi, Man-Qi'
'Jia, Dian-Zeng'

_publ_section_title
;
 Syntheses, crystal structures and luminescent properties of four Zn(ii)
 coordination polymers with pyrazolone derivatives and
 4,4&#x2032;-bipyridine
;
_journal_issue 15
_journal_name_full CrystEngComm
_journal_page_first 2873
_journal_paper_doi 10.1039/c3ce27049a
_journal_volume 15
_journal_year 2013
_chemical_formula_moiety 'C77 H61 N16 O6 Zn3, 3(C H4 O)'
_chemical_formula_sum 'C80 H73 N16 O9 Zn3'
_chemical_formula_weight 1598.65
_chemical_name_systematic
;
?
;
_space_group_IT_number 14
_symmetry_cell_setting monoclinic
_symmetry_space_group_name_Hall '-P 2yn'
_symmetry_space_group_name_H-M 'P 1 21/n 1'
_atom_sites_solution_hydrogens geom
_atom_sites_solution_primary direct
_atom_sites_solution_secondary difmap
_audit_creation_method SHELXL-97
_cell_angle_alpha 90.00
_cell_angle_beta 112.1040(10)
_cell_angle_gamma 90.00
_cell_formula_units_Z 4
_cell_length_a 22.1947(6)
_cell_length_b 12.6975(3)
_cell_length_c 28.1501(6)
_cell_measurement_temperature 153(2)
_cell_volume 7350.1(3)
_computing_cell_refinement 'Rapid Auto Version 3.0 (Rigaku 2004)'
_computing_data_collection 'Rapid Auto Version 3.0 (Rigaku 2004)'
_computing_data_reduction 'Rapid Auto Version 3.0 (Rigaku 2004)'
_computing_molecular_graphics 'Bruker SHELXTL V5.1 (Sheldrick, 1998)'
_computing_publication_material 'SHELXL-97 (Sheldrick, 1997)'
_computing_structure_refinement 'SHELXL-97 (Sheldrick, 1997)'
_computing_structure_solution 'SHELXS-97 (Sheldrick, 1990)'
_diffrn_ambient_temperature 153(2)
_diffrn_measured_fraction_theta_full 0.991
_diffrn_measured_fraction_theta_max 0.991
_diffrn_measurement_device_type 'Rigaku R-axis SPIDER'
_diffrn_measurement_method '\w oscillation'
_diffrn_radiation_monochromator graphite
_diffrn_radiation_source 'Rotating Anode'
_diffrn_radiation_type MoK\a
_diffrn_radiation_wavelength 0.71073
_diffrn_reflns_av_R_equivalents 0.0864
_diffrn_reflns_av_sigmaI/netI 0.0679
_diffrn_reflns_limit_h_max 26
_diffrn_reflns_limit_h_min -26
_diffrn_reflns_limit_k_max 15
_diffrn_reflns_limit_k_min -13
_diffrn_reflns_limit_l_max 33
_diffrn_reflns_limit_l_min -33
_diffrn_reflns_number 55521
_diffrn_reflns_theta_full 25.00
_diffrn_reflns_theta_max 25.00
_diffrn_reflns_theta_min 3.00
_exptl_absorpt_coefficient_mu 1.042
_exptl_absorpt_correction_T_max 0.7520
_exptl_absorpt_correction_T_min 0.7054
_exptl_absorpt_correction_type empirical
_exptl_absorpt_process_details Abscor
_exptl_crystal_colour yellow
_exptl_crystal_density_diffrn 1.445
_exptl_crystal_density_method 'not measured'
_exptl_crystal_description prism
_exptl_crystal_F_000 3308
_exptl_crystal_size_max 0.28
_exptl_crystal_size_mid 0.23
_exptl_crystal_size_min 0.14
_refine_diff_density_max 0.862
_refine_diff_density_min -0.820
_refine_diff_density_rms 0.119
_refine_ls_extinction_coef 0.0024(2)
_refine_ls_extinction_expression Fc^*^=kFc[1+0.001xFc^2^\l^3^/sin(2\q)]^-1/4^
_refine_ls_extinction_method SHELXL
_refine_ls_goodness_of_fit_ref 1.091
_refine_ls_hydrogen_treatment constr
_refine_ls_matrix_type full
_refine_ls_number_parameters 974
_refine_ls_number_reflns 12819
_refine_ls_number_restraints 15
_refine_ls_restrained_S_all 1.091
_refine_ls_R_factor_all 0.1035
_refine_ls_R_factor_gt 0.0576
_refine_ls_shift/su_max 0.001
_refine_ls_shift/su_mean 0.000
_refine_ls_structure_factor_coef Fsqd
_refine_ls_weighting_details 'calc w=1/[\s^2^(Fo^2^)+(0.0987P)^2^+0.0000P] where P=(Fo^2^+2Fc^2^)/3'
_refine_ls_weighting_scheme calc
_refine_ls_wR_factor_gt 0.1408
_refine_ls_wR_factor_ref 0.1787
_reflns_number_gt 8141
_reflns_number_total 12819
_reflns_threshold_expression >2sigma(I)
_cod_data_source_file c3ce27049a.txt
_cod_data_source_block 3
_cod_depositor_comments
;
The following automatic conversions were performed:

'_symmetry_cell_setting' value 'Monoclinic' changed to 'monoclinic'
according to /home/saulius/struct/CIF-dictionaries/cif_core.dic
dictionary named 'cif_core.dic' version 2.4.2 from 2011-04-26.

Automatic conversion script
Id: cif_fix_values 1891 2012-01-12 08:04:46Z andrius 
;
_cod_original_sg_symbol_H-M P2(1)/n
_cod_database_code 7209735

loop_
_symmetry_equiv_pos_as_xyz
'x, y, z'
'-x+1/2, y+1/2, -z+1/2'
'-x, -y, -z'
'x-1/2, -y-1/2, z-1/2'

loop_
_atom_site_label
_atom_site_type_symbol
_atom_site_fract_x
_atom_site_fract_y
_atom_site_fract_z
_atom_site_U_iso_or_equiv
_atom_site_adp_type
_atom_site_occupancy
_atom_site_symmetry_multiplicity
_atom_site_calc_flag
_atom_site_refinement_flags
Zn1 Zn 0.82707(3) 0.38515(5) 0.59148(2) 0.03418(19) Uani 1 1 d .
Zn2 Zn 0.83938(3) 0.13983(4) 0.60910(2) 0.03187(18) Uani 1 1 d .
Zn3 Zn 1.05125(3) 0.57654(4) 0.868507(19) 0.02690(18) Uani 1 1 d .
C1 C 0.9439(3) 0.6664(5) 0.6960(2) 0.0490(15) Uani 1 1 d .
H1 H 0.9456 0.5919 0.6933 0.059 Uiso 1 1 calc R
C2 C 1.0006(3) 0.7254(5) 0.7078(2) 0.0588(17) Uani 1 1 d .
H2 H 1.0409 0.6917 0.7132 0.071 Uiso 1 1 calc R
C3 C 0.9974(4) 0.8342(5) 0.7114(2) 0.0634(19) Uani 1 1 d .
H3 H 1.0357 0.8752 0.7190 0.076 Uiso 1 1 calc R
C4 C 0.9399(4) 0.8825(5) 0.7040(2) 0.0630(19) Uani 1 1 d .
H4 H 0.9385 0.9569 0.7066 0.076 Uiso 1 1 calc R
C5 C 0.8831(3) 0.8240(4) 0.6928(2) 0.0548(16) Uani 1 1 d .
H5 H 0.8432 0.8580 0.6881 0.066 Uiso 1 1 calc R
C6 C 0.8859(3) 0.7143(4) 0.68840(18) 0.0420(14) Uani 1 1 d .
C7 C 0.8107(3) 0.5651(4) 0.64559(18) 0.0383(13) Uani 1 1 d .
C8 C 0.7448(2) 0.5463(4) 0.63590(18) 0.0333(11) Uani 1 1 d .
C9 C 0.7263(3) 0.6299(4) 0.66097(19) 0.0392(13) Uani 1 1 d .
C10 C 0.6638(3) 0.6578(4) 0.6651(2) 0.0460(14) Uani 1 1 d .
C11 C 0.6287(4) 0.7409(6) 0.6358(3) 0.075(2) Uani 1 1 d .
H11 H 0.6451 0.7757 0.6133 0.090 Uiso 1 1 calc R
C12 C 0.5721(4) 0.7744(8) 0.6381(3) 0.100(3) Uani 1 1 d .
H12 H 0.5498 0.8333 0.6184 0.121 Uiso 1 1 calc R
C13 C 0.5476(4) 0.7227(7) 0.6688(3) 0.083(2) Uani 1 1 d .
H13 H 0.5064 0.7433 0.6687 0.099 Uiso 1 1 calc R
C14 C 0.5802(4) 0.6416(6) 0.7001(3) 0.079(2) Uani 1 1 d .
H14 H 0.5633 0.6088 0.7228 0.095 Uiso 1 1 calc R
C15 C 0.6402(4) 0.6081(5) 0.6977(3) 0.0654(18) Uani 1 1 d .
H15 H 0.6638 0.5516 0.7186 0.078 Uiso 1 1 calc R
C16 C 0.7052(2) 0.4649(4) 0.60240(17) 0.0313(11) Uani 1 1 d .
C17 C 0.6347(2) 0.4577(4) 0.59035(17) 0.0346(12) Uani 1 1 d .
H17A H 0.6242 0.4907 0.6182 0.042 Uiso 1 1 calc R
H17B H 0.6214 0.3828 0.5878 0.042 Uiso 1 1 calc R
C18 C 0.5972(3) 0.5135(5) 0.5396(2) 0.0492(14) Uani 1 1 d .
H18A H 0.5504 0.5084 0.5320 0.074 Uiso 1 1 calc R
H18B H 0.6071 0.4802 0.5121 0.074 Uiso 1 1 calc R
H18C H 0.6099 0.5879 0.5424 0.074 Uiso 1 1 calc R
C19 C 0.7240(2) 0.2532(4) 0.53320(17) 0.0306(11) Uani 1 1 d .
C20 C 0.6840(2) 0.1728(4) 0.49641(16) 0.0285(11) Uani 1 1 d .
C21 C 0.6166(2) 0.1736(4) 0.47885(18) 0.0368(12) Uani 1 1 d .
H21 H 0.5947 0.2264 0.4901 0.044 Uiso 1 1 calc R
C22 C 0.5819(2) 0.0973(4) 0.44497(18) 0.0359(12) Uani 1 1 d .
H22 H 0.5359 0.0977 0.4341 0.043 Uiso 1 1 calc R
C23 C 0.6746(2) 0.0206(4) 0.44438(17) 0.0323(11) Uani 1 1 d .
H23 H 0.6954 -0.0329 0.4325 0.039 Uiso 1 1 calc R
C24 C 0.7123(2) 0.0921(4) 0.47902(17) 0.0324(11) Uani 1 1 d .
H24 H 0.7583 0.0865 0.4913 0.039 Uiso 1 1 calc R
C25 C 0.7809(3) -0.2145(4) 0.55076(18) 0.0389(13) Uani 1 1 d .
H25 H 0.7899 -0.1826 0.5832 0.047 Uiso 1 1 calc R
C26 C 0.7262(3) -0.2766(5) 0.5290(2) 0.0546(16) Uani 1 1 d .
H26 H 0.6978 -0.2875 0.5468 0.066 Uiso 1 1 calc R
C27 C 0.7126(3) -0.3224(5) 0.4819(2) 0.0575(17) Uani 1 1 d .
H27 H 0.6747 -0.3643 0.4668 0.069 Uiso 1 1 calc R
C28 C 0.7547(3) -0.3072(5) 0.4567(2) 0.0547(16) Uani 1 1 d .
H28 H 0.7460 -0.3395 0.4243 0.066 Uiso 1 1 calc R
C29 C 0.8091(3) -0.2456(4) 0.4782(2) 0.0471(14) Uani 1 1 d .
H29 H 0.8377 -0.2349 0.4607 0.056 Uiso 1 1 calc R
C30 C 0.8219(2) -0.1993(4) 0.52540(17) 0.0342(12) Uani 1 1 d .
C31 C 0.8837(2) -0.0419(4) 0.57188(17) 0.0322(11) Uani 1 1 d .
C32 C 0.9499(2) -0.0138(4) 0.58871(17) 0.0331(11) Uani 1 1 d .
C33 C 0.9800(2) -0.0981(4) 0.57154(17) 0.0319(11) Uani 1 1 d .
C34 C 1.0479(3) -0.1166(4) 0.57616(19) 0.0383(13) Uani 1 1 d .
C35 C 1.0806(3) -0.2061(4) 0.6028(2) 0.0463(14) Uani 1 1 d .
H35 H 1.0602 -0.2511 0.6192 0.056 Uiso 1 1 calc R
C36 C 1.1429(3) -0.2287(5) 0.6051(2) 0.0570(17) Uani 1 1 d .
H36 H 1.1652 -0.2890 0.6232 0.068 Uiso 1 1 calc R
C37 C 1.1725(3) -0.1638(5) 0.5811(2) 0.0596(17) Uani 1 1 d .
H37 H 1.2151 -0.1793 0.5827 0.071 Uiso 1 1 calc R
C38 C 1.1402(3) -0.0770(5) 0.5549(2) 0.0576(17) Uani 1 1 d .
H38 H 1.1608 -0.0323 0.5385 0.069 Uiso 1 1 calc R
C39 C 1.0786(3) -0.0534(4) 0.55208(19) 0.0427(13) Uani 1 1 d .
H39 H 1.0569 0.0068 0.5334 0.051 Uiso 1 1 calc R
C40 C 0.9789(2) 0.0740(4) 0.62115(17) 0.0300(11) Uani 1 1 d .
C41 C 1.0507(2) 0.0921(4) 0.64241(19) 0.0376(12) Uani 1 1 d .
H41A H 1.0729 0.0261 0.6396 0.045 Uiso 1 1 calc R
H41B H 1.0650 0.1100 0.6792 0.045 Uiso 1 1 calc R
C42 C 1.0709(3) 0.1800(4) 0.6147(2) 0.0516(15) Uani 1 1 d .
H42A H 1.1182 0.1889 0.6300 0.077 Uiso 1 1 calc R
H42B H 1.0497 0.2458 0.6180 0.077 Uiso 1 1 calc R
H42C H 1.0578 0.1619 0.5784 0.077 Uiso 1 1 calc R
C43 C 0.9312(2) 0.2831(4) 0.67449(17) 0.0319(11) Uani 1 1 d .
C44 C 0.9580(2) 0.3629(4) 0.71571(17) 0.0309(11) Uani 1 1 d .
C45 C 1.0213(2) 0.3963(4) 0.73186(18) 0.0347(12) Uani 1 1 d .
H45 H 1.0481 0.3751 0.7140 0.042 Uiso 1 1 calc R
C46 C 1.0459(2) 0.4609(4) 0.77433(18) 0.0342(12) Uani 1 1 d .
H46 H 1.0898 0.4838 0.7851 0.041 Uiso 1 1 calc R
C47 C 0.9471(3) 0.4644(4) 0.78281(18) 0.0381(12) Uani 1 1 d .
H47 H 0.9205 0.4886 0.8003 0.046 Uiso 1 1 calc R
C48 C 0.9189(2) 0.4023(4) 0.74010(17) 0.0357(12) Uani 1 1 d .
H48 H 0.8738 0.3867 0.7276 0.043 Uiso 1 1 calc R
C49 C 1.2435(3) 0.5877(4) 0.8292(2) 0.0417(13) Uani 1 1 d .
H49 H 1.2350 0.5645 0.8582 0.050 Uiso 1 1 calc R
C50 C 1.2771(3) 0.5234(4) 0.8077(2) 0.0464(14) Uani 1 1 d .
H50 H 1.2912 0.4556 0.8218 0.056 Uiso 1 1 calc R
C51 C 1.2899(3) 0.5568(5) 0.7664(2) 0.0518(15) Uani 1 1 d .
H51 H 1.3123 0.5121 0.7515 0.062 Uiso 1 1 calc R
C52 C 1.2703(3) 0.6557(5) 0.7463(2) 0.0578(17) Uani 1 1 d .
H52 H 1.2799 0.6797 0.7180 0.069 Uiso 1 1 calc R
C53 C 1.2366(3) 0.7200(5) 0.7673(2) 0.0520(15) Uani 1 1 d .
H53 H 1.2231 0.7881 0.7534 0.062 Uiso 1 1 calc R
C54 C 1.2226(2) 0.6851(4) 0.80840(18) 0.0341(12) Uani 1 1 d .
C55 C 1.1357(2) 0.7176(4) 0.84280(16) 0.0293(11) Uani 1 1 d .
C56 C 1.1017(2) 0.8108(4) 0.84571(17) 0.0292(11) Uani 1 1 d .
C57 C 1.1377(2) 0.8939(4) 0.83484(17) 0.0330(12) Uani 1 1 d .
C58 C 1.1333(2) 1.0094(4) 0.83804(18) 0.0334(12) Uani 1 1 d .
C59 C 1.1702(3) 1.0608(4) 0.8833(2) 0.0494(15) Uani 1 1 d .
H59 H 1.1962 1.0215 0.9126 0.059 Uiso 1 1 calc R
C60 C 1.1688(3) 1.1707(5) 0.8854(2) 0.0562(16) Uani 1 1 d .
H60 H 1.1932 1.2056 0.9166 0.067 Uiso 1 1 calc R
C61 C 1.1332(3) 1.2286(4) 0.8437(3) 0.0546(16) Uani 1 1 d .
H61 H 1.1335 1.3033 0.8456 0.065 Uiso 1 1 calc R
C62 C 1.0971(3) 1.1793(4) 0.7994(2) 0.0542(16) Uani 1 1 d .
H62 H 1.0718 1.2197 0.7703 0.065 Uiso 1 1 calc R
C63 C 1.0969(3) 1.0702(4) 0.7962(2) 0.0443(14) Uani 1 1 d .
H63 H 1.0715 1.0367 0.7649 0.053 Uiso 1 1 calc R
C64 C 1.0406(2) 0.8145(4) 0.85210(16) 0.0288(11) Uani 1 1 d .
C65 C 1.0054(2) 0.9160(4) 0.84912(18) 0.0345(12) Uani 1 1 d .
H65A H 0.9579 0.9034 0.8342 0.041 Uiso 1 1 calc R
H65B H 1.0163 0.9657 0.8265 0.041 Uiso 1 1 calc R
C66 C 1.0241(3) 0.9639(4) 0.90215(19) 0.0442(14) Uani 1 1 d .
H66A H 1.0009 1.0306 0.8996 0.066 Uiso 1 1 calc R
H66B H 1.0711 0.9769 0.9167 0.066 Uiso 1 1 calc R
H66C H 1.0124 0.9152 0.9243 0.066 Uiso 1 1 calc R
C67 C 0.9360(2) 0.6395(4) 0.87547(16) 0.0295(11) Uani 1 1 d .
C68 C 0.8687(2) 0.6325(4) 0.87312(16) 0.0278(11) Uani 1 1 d .
C69 C 0.8200(2) 0.7021(4) 0.84423(17) 0.0307(11) Uani 1 1 d .
H69 H 0.8294 0.7559 0.8246 0.037 Uiso 1 1 calc R
C70 C 0.7589(2) 0.6926(4) 0.84427(17) 0.0309(11) Uani 1 1 d .
H70 H 0.7267 0.7411 0.8244 0.037 Uiso 1 1 calc R
C71 C 0.7880(2) 0.5490(4) 0.89732(17) 0.0308(11) Uani 1 1 d .
H71 H 0.7767 0.4942 0.9154 0.037 Uiso 1 1 calc R
C72 C 0.8506(2) 0.5532(4) 0.89946(17) 0.0319(11) Uani 1 1 d .
H72 H 0.8815 0.5024 0.9188 0.038 Uiso 1 1 calc R
C73 C 0.9145(3) 0.3520(4) 0.5335(2) 0.0491(15) Uani 1 1 d .
H73 H 0.9035 0.2798 0.5338 0.059 Uiso 1 1 calc R
C74 C 0.9588(3) 0.3792(4) 0.5126(2) 0.0517(16) Uani 1 1 d .
H74 H 0.9780 0.3262 0.4990 0.062 Uiso 1 1 calc R
C75 C 0.9757(3) 0.4835(4) 0.5111(2) 0.0448(14) Uani 1 1 d .
C76 C 0.9444(3) 0.5575(5) 0.5302(3) 0.0662(19) Uani 1 1 d .
H76 H 0.9533 0.6304 0.5291 0.079 Uiso 1 1 calc R
C77 C 0.9010(3) 0.5241(5) 0.5504(3) 0.067(2) Uani 1 1 d .
H77 H 0.8799 0.5757 0.5631 0.081 Uiso 1 1 calc R
O8 O 0.7584(3) 0.8589(4) 0.75292(17) 0.104(2) Uani 1 1 d D
C79 C 0.0438(5) 0.7078(4) 0.9944(3) 0.106(3) Uani 1 1 d D
C80 C 0.3583(6) 0.9617(10) 0.8422(5) 0.186(6) Uani 1 1 d D
N1 N 0.8278(2) 0.6546(3) 0.67512(15) 0.0406(11) Uani 1 1 d .
N2 N 0.7753(2) 0.6959(3) 0.68369(16) 0.0436(11) Uani 1 1 d .
N3 N 0.7339(2) 0.3990(3) 0.58093(14) 0.0341(10) Uani 1 1 d .
N4 N 0.69219(19) 0.3260(3) 0.54656(14) 0.0316(9) Uani 1 1 d .
N5 N 0.6096(2) 0.0224(3) 0.42648(13) 0.0300(9) Uani 1 1 d .
N6 N 0.8787(2) -0.1374(3) 0.54779(15) 0.0341(10) Uani 1 1 d .
N7 N 0.9371(2) -0.1716(3) 0.54681(15) 0.0380(10) Uani 1 1 d .
N8 N 0.93954(19) 0.1389(3) 0.63225(14) 0.0320(10) Uani 1 1 d .
N9 N 0.97224(19) 0.2174(3) 0.66824(14) 0.0330(10) Uani 1 1 d .
N10 N 1.00999(19) 0.4928(3) 0.80112(14) 0.0305(9) Uani 1 1 d .
N11 N 1.18480(19) 0.7496(3) 0.82799(14) 0.0307(9) Uani 1 1 d .
N12 N 1.1869(2) 0.8582(3) 0.82315(15) 0.0353(10) Uani 1 1 d .
N13 N 1.01588(19) 0.7246(3) 0.86086(14) 0.0302(9) Uani 1 1 d .
N14 N 0.95271(19) 0.7305(3) 0.86063(14) 0.0309(9) Uani 1 1 d .
N15 N 0.74153(19) 0.6185(3) 0.87078(14) 0.0310(9) Uani 1 1 d .
N16 N 0.8860(2) 0.4225(3) 0.55355(16) 0.0422(11) Uani 1 1 d .
O1 O 0.85207(17) 0.5172(3) 0.63186(13) 0.0440(9) Uani 1 1 d .
O2 O 0.78802(16) 0.2440(2) 0.54901(11) 0.0325(8) Uani 1 1 d .
O3 O 0.83424(16) 0.0024(3) 0.57614(12) 0.0364(8) Uani 1 1 d .
O4 O 0.86764(15) 0.2811(3) 0.64971(11) 0.0320(8) Uani 1 1 d .
O5 O 1.12674(15) 0.6217(2) 0.85017(12) 0.0299(7) Uani 1 1 d .
O6 O 0.97286(16) 0.5579(2) 0.89102(11) 0.0310(8) Uani 1 1 d .
O7 O 0.0286(2) 0.6028(3) 1.00312(16) 0.0686(13) Uani 1 1 d D
C78 C 0.7208(3) 0.9426(5) 0.7227(2) 0.076(2) Uani 1 1 d D
O9 O 0.3119(4) 0.9716(7) 0.8655(3) 0.171(3) Uani 1 1 d D

loop_
_atom_site_aniso_label
_atom_site_aniso_U_11
_atom_site_aniso_U_22
_atom_site_aniso_U_33
_atom_site_aniso_U_23
_atom_site_aniso_U_13
_atom_site_aniso_U_12
Zn1 0.0277(3) 0.0323(4) 0.0436(3) -0.0053(3) 0.0147(3) -0.0049(3)
Zn2 0.0238(3) 0.0315(3) 0.0429(3) -0.0079(2) 0.0156(3) -0.0033(2)
Zn3 0.0239(3) 0.0271(3) 0.0313(3) 0.0011(2) 0.0122(2) 0.0009(2)
C1 0.044(4) 0.039(3) 0.060(3) -0.002(3) 0.015(3) -0.015(3)
C2 0.050(4) 0.064(4) 0.057(4) -0.003(3) 0.013(3) -0.020(3)
C3 0.081(5) 0.052(4) 0.055(4) -0.008(3) 0.022(4) -0.032(4)
C4 0.082(6) 0.042(4) 0.060(4) -0.005(3) 0.021(4) -0.017(4)
C5 0.070(5) 0.034(3) 0.056(3) -0.002(3) 0.018(3) -0.003(3)
C6 0.046(4) 0.035(3) 0.037(3) -0.001(2) 0.007(2) -0.012(3)
C7 0.042(3) 0.030(3) 0.042(3) -0.001(2) 0.014(3) -0.002(2)
C8 0.029(3) 0.030(3) 0.041(3) -0.007(2) 0.013(2) 0.000(2)
C9 0.041(3) 0.036(3) 0.040(3) -0.001(2) 0.015(2) 0.005(3)
C10 0.048(4) 0.037(3) 0.053(3) -0.017(3) 0.018(3) 0.001(3)
C11 0.065(5) 0.085(5) 0.072(4) -0.002(4) 0.023(4) 0.036(4)
C12 0.077(6) 0.120(8) 0.102(6) 0.007(6) 0.031(5) 0.049(6)
C13 0.056(5) 0.081(6) 0.117(7) -0.035(5) 0.040(5) -0.004(4)
C14 0.084(6) 0.065(5) 0.108(6) -0.043(5) 0.059(5) -0.028(4)
C15 0.068(5) 0.050(4) 0.090(5) -0.005(3) 0.043(4) -0.005(3)
C16 0.030(3) 0.027(3) 0.036(3) 0.002(2) 0.012(2) 0.005(2)
C17 0.028(3) 0.036(3) 0.042(3) -0.006(2) 0.015(2) 0.000(2)
C18 0.031(3) 0.056(4) 0.058(3) 0.010(3) 0.014(3) 0.003(3)
C19 0.028(3) 0.031(3) 0.034(2) -0.002(2) 0.013(2) -0.002(2)
C20 0.025(3) 0.030(3) 0.031(2) -0.003(2) 0.011(2) -0.002(2)
C21 0.028(3) 0.033(3) 0.048(3) -0.008(2) 0.013(2) 0.001(2)
C22 0.025(3) 0.030(3) 0.049(3) -0.007(2) 0.010(2) -0.003(2)
C23 0.019(3) 0.037(3) 0.040(3) -0.004(2) 0.011(2) 0.007(2)
C24 0.022(3) 0.038(3) 0.038(3) -0.006(2) 0.013(2) -0.001(2)
C25 0.040(3) 0.042(3) 0.038(3) -0.006(2) 0.018(2) -0.004(3)
C26 0.046(4) 0.058(4) 0.062(4) -0.010(3) 0.023(3) -0.015(3)
C27 0.050(4) 0.057(4) 0.063(4) -0.014(3) 0.019(3) -0.024(3)
C28 0.062(4) 0.053(4) 0.049(3) -0.016(3) 0.021(3) -0.019(3)
C29 0.049(4) 0.045(3) 0.055(3) -0.005(3) 0.029(3) -0.009(3)
C30 0.034(3) 0.032(3) 0.034(3) -0.006(2) 0.010(2) -0.002(2)
C31 0.021(3) 0.031(3) 0.040(3) -0.001(2) 0.007(2) -0.003(2)
C32 0.028(3) 0.035(3) 0.040(3) -0.005(2) 0.017(2) 0.003(2)
C33 0.029(3) 0.032(3) 0.037(3) -0.005(2) 0.015(2) 0.003(2)
C34 0.032(3) 0.041(3) 0.041(3) -0.014(2) 0.012(2) 0.002(2)
C35 0.040(3) 0.040(3) 0.059(3) 0.001(3) 0.019(3) 0.005(3)
C36 0.037(4) 0.053(4) 0.076(4) -0.004(3) 0.016(3) 0.016(3)
C37 0.036(4) 0.077(5) 0.072(4) -0.008(4) 0.027(3) 0.011(3)
C38 0.036(4) 0.080(5) 0.066(4) 0.000(3) 0.029(3) 0.011(3)
C39 0.035(3) 0.049(3) 0.049(3) 0.000(3) 0.022(3) 0.002(3)
C40 0.020(3) 0.034(3) 0.041(3) -0.003(2) 0.016(2) -0.003(2)
C41 0.024(3) 0.041(3) 0.047(3) -0.007(2) 0.013(2) 0.006(2)
C42 0.037(3) 0.049(4) 0.076(4) -0.005(3) 0.030(3) -0.009(3)
C43 0.034(3) 0.030(3) 0.037(3) -0.002(2) 0.020(2) -0.003(2)
C44 0.029(3) 0.030(3) 0.033(2) -0.006(2) 0.012(2) -0.002(2)
C45 0.026(3) 0.034(3) 0.047(3) -0.008(2) 0.017(2) 0.001(2)
C46 0.026(3) 0.035(3) 0.045(3) -0.008(2) 0.017(2) -0.004(2)
C47 0.035(3) 0.042(3) 0.045(3) -0.011(2) 0.023(2) -0.007(2)
C48 0.025(3) 0.046(3) 0.037(3) -0.010(2) 0.013(2) -0.007(2)
C49 0.041(3) 0.037(3) 0.056(3) 0.003(3) 0.029(3) 0.003(3)
C50 0.039(3) 0.039(3) 0.069(4) 0.004(3) 0.030(3) 0.007(3)
C51 0.046(4) 0.063(4) 0.055(3) -0.007(3) 0.029(3) 0.011(3)
C52 0.065(4) 0.068(4) 0.058(4) 0.010(3) 0.044(3) 0.014(3)
C53 0.056(4) 0.057(4) 0.058(3) 0.015(3) 0.038(3) 0.015(3)
C54 0.028(3) 0.037(3) 0.043(3) 0.001(2) 0.020(2) 0.002(2)
C55 0.029(3) 0.034(3) 0.026(2) 0.000(2) 0.012(2) 0.004(2)
C56 0.024(3) 0.029(3) 0.036(2) 0.002(2) 0.013(2) 0.000(2)
C57 0.030(3) 0.034(3) 0.034(3) 0.001(2) 0.012(2) -0.006(2)
C58 0.036(3) 0.026(3) 0.046(3) -0.002(2) 0.024(2) -0.004(2)
C59 0.060(4) 0.037(3) 0.054(3) -0.002(3) 0.024(3) 0.000(3)
C60 0.064(4) 0.049(4) 0.066(4) -0.018(3) 0.036(3) -0.012(3)
C61 0.063(4) 0.029(3) 0.086(5) -0.003(3) 0.045(4) -0.005(3)
C62 0.056(4) 0.034(3) 0.079(4) 0.010(3) 0.033(3) 0.004(3)
C63 0.044(4) 0.031(3) 0.058(3) 0.005(3) 0.020(3) 0.001(3)
C64 0.027(3) 0.032(3) 0.027(2) 0.000(2) 0.009(2) -0.002(2)
C65 0.033(3) 0.027(3) 0.048(3) 0.004(2) 0.021(2) -0.002(2)
C66 0.047(4) 0.034(3) 0.061(3) -0.006(3) 0.031(3) 0.001(3)
C67 0.031(3) 0.028(3) 0.029(2) 0.000(2) 0.011(2) 0.002(2)
C68 0.021(3) 0.035(3) 0.031(2) -0.001(2) 0.014(2) 0.005(2)
C69 0.026(3) 0.032(3) 0.037(2) 0.002(2) 0.016(2) 0.001(2)
C70 0.025(3) 0.034(3) 0.033(2) 0.004(2) 0.010(2) 0.006(2)
C71 0.032(3) 0.030(3) 0.035(2) 0.005(2) 0.018(2) 0.003(2)
C72 0.031(3) 0.029(3) 0.038(3) 0.004(2) 0.016(2) 0.005(2)
C73 0.064(4) 0.036(3) 0.062(3) -0.009(3) 0.040(3) -0.020(3)
C74 0.069(4) 0.044(3) 0.060(3) -0.011(3) 0.044(3) -0.014(3)
C75 0.047(4) 0.035(3) 0.059(3) -0.007(3) 0.026(3) -0.013(3)
C76 0.076(5) 0.034(3) 0.119(6) -0.003(3) 0.071(5) -0.004(3)
C77 0.074(5) 0.035(4) 0.123(6) -0.009(4) 0.071(5) -0.003(3)
O8 0.151(6) 0.072(4) 0.065(3) -0.002(3) 0.015(3) 0.031(3)
C79 0.143(8) 0.090(6) 0.077(5) -0.010(4) 0.032(5) -0.058(6)
C80 0.110(10) 0.143(11) 0.312(18) 0.036(12) 0.089(12) 0.031(8)
N1 0.038(3) 0.033(3) 0.047(2) -0.0081(19) 0.013(2) -0.005(2)
N2 0.043(3) 0.033(3) 0.051(3) -0.008(2) 0.013(2) -0.002(2)
N3 0.035(3) 0.030(2) 0.035(2) -0.0029(18) 0.0092(19) -0.0052(19)
N4 0.026(2) 0.031(2) 0.035(2) -0.0083(18) 0.0078(18) -0.0051(18)
N5 0.036(3) 0.026(2) 0.0284(19) 0.0000(17) 0.0131(18) 0.0064(19)
N6 0.030(2) 0.030(2) 0.043(2) -0.0147(19) 0.0152(19) -0.0044(19)
N7 0.027(2) 0.041(3) 0.047(2) -0.011(2) 0.015(2) 0.005(2)
N8 0.030(2) 0.029(2) 0.039(2) -0.0105(18) 0.0157(19) -0.0055(18)
N9 0.026(2) 0.033(2) 0.040(2) -0.0114(18) 0.0130(18) -0.0030(19)
N10 0.025(2) 0.031(2) 0.038(2) 0.0045(17) 0.0146(18) -0.0007(18)
N11 0.024(2) 0.028(2) 0.048(2) 0.0015(18) 0.0222(19) -0.0004(17)
N12 0.032(3) 0.033(2) 0.047(2) 0.0036(19) 0.022(2) -0.0003(19)
N13 0.022(2) 0.033(2) 0.039(2) 0.0031(18) 0.0159(18) 0.0008(18)
N14 0.029(2) 0.027(2) 0.044(2) 0.0019(18) 0.0215(19) 0.0007(18)
N15 0.029(2) 0.032(2) 0.034(2) 0.0035(18) 0.0141(18) 0.0052(19)
N16 0.045(3) 0.033(3) 0.056(3) -0.007(2) 0.026(2) -0.006(2)
O1 0.035(2) 0.041(2) 0.057(2) -0.0103(17) 0.0181(18) -0.0032(17)
O2 0.026(2) 0.040(2) 0.0362(17) -0.0060(15) 0.0161(15) -0.0066(15)
O3 0.0229(19) 0.038(2) 0.0492(19) -0.0047(16) 0.0151(15) -0.0012(16)
O4 0.0173(18) 0.039(2) 0.0405(18) -0.0065(15) 0.0119(14) -0.0039(15)
O5 0.0274(19) 0.0230(18) 0.0412(18) 0.0036(14) 0.0151(15) 0.0026(14)
O6 0.0306(19) 0.0302(19) 0.0361(17) 0.0047(14) 0.0171(15) 0.0035(15)
O7 0.071(3) 0.069(3) 0.076(3) 0.022(2) 0.039(3) 0.005(2)
C78 0.067(5) 0.082(5) 0.082(5) 0.006(4) 0.031(4) 0.005(4)
O9 0.120(7) 0.196(8) 0.233(9) -0.034(7) 0.106(6) -0.068(6)

loop_
_atom_type_symbol
_atom_type_description
_atom_type_scat_dispersion_real
_atom_type_scat_dispersion_imag
_atom_type_scat_source
C C 0.0033 0.0016 'International Tables Vol C Tables 4.2.6.8 and 6.1.1.4'
H H 0.0000 0.0000 'International Tables Vol C Tables 4.2.6.8 and 6.1.1.4'
N N 0.0061 0.0033 'International Tables Vol C Tables 4.2.6.8 and 6.1.1.4'
O O 0.0106 0.0060 'International Tables Vol C Tables 4.2.6.8 and 6.1.1.4'
Zn Zn 0.2839 1.4301 'International Tables Vol C Tables 4.2.6.8 and 6.1.1.4'

loop_
_geom_angle_atom_site_label_1
_geom_angle_atom_site_label_2
_geom_angle_atom_site_label_3
_geom_angle
_geom_angle_site_symmetry_1
_geom_angle_site_symmetry_3
N3 Zn1 O1 93.55(15) . .
N3 Zn1 N16 137.89(17) . .
O1 Zn1 N16 90.42(16) . .
N3 Zn1 O4 107.40(14) . .
O1 Zn1 O4 98.26(14) . .
N16 Zn1 O4 113.45(16) . .
N3 Zn1 O2 79.11(14) . .
O1 Zn1 O2 172.48(14) . .
N16 Zn1 O2 96.13(14) . .
O4 Zn1 O2 82.54(12) . .
O3 Zn2 N8 90.48(14) . .
O3 Zn2 O4 166.97(13) . .
N8 Zn2 O4 76.52(13) . .
O3 Zn2 N15 96.31(15) . 2_646
N8 Zn2 N15 147.53(15) . 2_646
O4 Zn2 N15 94.26(14) . 2_646
O3 Zn2 O2 105.13(13) . .
N8 Zn2 O2 116.62(14) . .
O4 Zn2 O2 82.00(12) . .
N15 Zn2 O2 92.20(14) 2_646 .
O5 Zn3 N13 92.02(14) . .
O5 Zn3 N10 92.02(14) . .
N13 Zn3 N10 111.22(15) . .
O5 Zn3 O6 169.78(12) . .
N13 Zn3 O6 78.58(14) . .
N10 Zn3 O6 95.09(14) . .
O5 Zn3 N5 92.35(14) . 4_666
N13 Zn3 N5 138.49(15) . 4_666
N10 Zn3 N5 109.84(15) . 4_666
O6 Zn3 N5 92.12(14) . 4_666
C6 C1 C2 120.8(6) . .
C6 C1 H1 119.6 . .
C2 C1 H1 119.6 . .
C3 C2 C1 119.0(7) . .
C3 C2 H2 120.5 . .
C1 C2 H2 120.5 . .
C4 C3 C2 120.6(6) . .
C4 C3 H3 119.7 . .
C2 C3 H3 119.7 . .
C3 C4 C5 120.8(6) . .
C3 C4 H4 119.6 . .
C5 C4 H4 119.6 . .
C4 C5 C6 118.9(6) . .
C4 C5 H5 120.5 . .
C6 C5 H5 120.5 . .
C1 C6 C5 119.9(5) . .
C1 C6 N1 120.8(5) . .
C5 C6 N1 119.2(5) . .
O1 C7 N1 120.7(5) . .
O1 C7 C8 132.5(5) . .
N1 C7 C8 106.8(5) . .
C7 C8 C9 104.6(4) . .
C7 C8 C16 125.4(5) . .
C9 C8 C16 129.6(5) . .
N2 C9 C8 111.9(5) . .
N2 C9 C10 115.6(5) . .
C8 C9 C10 132.4(5) . .
C15 C10 C11 118.6(6) . .
C15 C10 C9 123.3(6) . .
C11 C10 C9 118.1(6) . .
C12 C11 C10 122.5(8) . .
C12 C11 H11 118.8 . .
C10 C11 H11 118.8 . .
C13 C12 C11 118.8(8) . .
C13 C12 H12 120.6 . .
C11 C12 H12 120.6 . .
C12 C13 C14 122.2(8) . .
C12 C13 H13 118.9 . .
C14 C13 H13 118.9 . .
C13 C14 C15 118.1(7) . .
C13 C14 H14 120.9 . .
C15 C14 H14 120.9 . .
C10 C15 C14 119.6(7) . .
C10 C15 H15 120.2 . .
C14 C15 H15 120.2 . .
N3 C16 C8 117.8(5) . .
N3 C16 C17 120.5(4) . .
C8 C16 C17 121.7(4) . .
C16 C17 C18 110.1(4) . .
C16 C17 H17A 109.6 . .
C18 C17 H17A 109.6 . .
C16 C17 H17B 109.6 . .
C18 C17 H17B 109.6 . .
H17A C17 H17B 108.2 . .
C17 C18 H18A 109.5 . .
C17 C18 H18B 109.5 . .
H18A C18 H18B 109.5 . .
C17 C18 H18C 109.5 . .
H18A C18 H18C 109.5 . .
H18B C18 H18C 109.5 . .
N4 C19 O2 126.5(4) . .
N4 C19 C20 116.3(4) . .
O2 C19 C20 117.2(4) . .
C24 C20 C21 116.8(4) . .
C24 C20 C19 121.6(4) . .
C21 C20 C19 121.6(4) . .
C22 C21 C20 119.3(5) . .
C22 C21 H21 120.3 . .
C20 C21 H21 120.3 . .
N5 C22 C21 123.5(5) . .
N5 C22 H22 118.3 . .
C21 C22 H22 118.3 . .
N5 C23 C24 122.8(4) . .
N5 C23 H23 118.6 . .
C24 C23 H23 118.6 . .
C23 C24 C20 120.5(5) . .
C23 C24 H24 119.7 . .
C20 C24 H24 119.7 . .
C30 C25 C26 119.8(5) . .
C30 C25 H25 120.1 . .
C26 C25 H25 120.1 . .
C27 C26 C25 120.3(6) . .
C27 C26 H26 119.8 . .
C25 C26 H26 119.8 . .
C26 C27 C28 119.4(6) . .
C26 C27 H27 120.3 . .
C28 C27 H27 120.3 . .
C29 C28 C27 120.3(5) . .
C29 C28 H28 119.8 . .
C27 C28 H28 119.8 . .
C28 C29 C30 119.7(5) . .
C28 C29 H29 120.1 . .
C30 C29 H29 120.1 . .
C25 C30 C29 120.4(5) . .
C25 C30 N6 120.2(4) . .
C29 C30 N6 119.4(5) . .
O3 C31 N6 121.4(4) . .
O3 C31 C32 132.8(4) . .
N6 C31 C32 105.7(4) . .
C31 C32 C40 124.9(4) . .
C31 C32 C33 104.8(4) . .
C40 C32 C33 129.9(5) . .
N7 C33 C32 111.6(4) . .
N7 C33 C34 116.0(4) . .
C32 C33 C34 132.3(5) . .
C39 C34 C35 118.6(5) . .
C39 C34 C33 122.5(5) . .
C35 C34 C33 118.7(5) . .
C36 C35 C34 119.8(6) . .
C36 C35 H35 120.1 . .
C34 C35 H35 120.1 . .
C37 C36 C35 120.2(6) . .
C37 C36 H36 119.9 . .
C35 C36 H36 119.9 . .
C38 C37 C36 119.7(6) . .
C38 C37 H37 120.1 . .
C36 C37 H37 120.1 . .
C37 C38 C39 121.0(6) . .
C37 C38 H38 119.5 . .
C39 C38 H38 119.5 . .
C38 C39 C34 120.6(6) . .
C38 C39 H39 119.7 . .
C34 C39 H39 119.7 . .
N8 C40 C32 117.3(4) . .
N8 C40 C41 120.7(4) . .
C32 C40 C41 122.0(4) . .
C40 C41 C42 112.5(4) . .
C40 C41 H41A 109.1 . .
C42 C41 H41A 109.1 . .
C40 C41 H41B 109.1 . .
C42 C41 H41B 109.1 . .
H41A C41 H41B 107.8 . .
C41 C42 H42A 109.5 . .
C41 C42 H42B 109.5 . .
H42A C42 H42B 109.5 . .
C41 C42 H42C 109.5 . .
H42A C42 H42C 109.5 . .
H42B C42 H42C 109.5 . .
N9 C43 O4 125.7(4) . .
N9 C43 C44 116.7(4) . .
O4 C43 C44 117.5(4) . .
C45 C44 C48 118.6(4) . .
C45 C44 C43 122.0(4) . .
C48 C44 C43 119.4(4) . .
C44 C45 C46 119.5(5) . .
C44 C45 H45 120.3 . .
C46 C45 H45 120.3 . .
N10 C46 C45 122.5(5) . .
N10 C46 H46 118.7 . .
C45 C46 H46 118.7 . .
N10 C47 C48 123.6(5) . .
N10 C47 H47 118.2 . .
C48 C47 H47 118.2 . .
C47 C48 C44 118.5(5) . .
C47 C48 H48 120.8 . .
C44 C48 H48 120.8 . .
C54 C49 C50 119.6(5) . .
C54 C49 H49 120.2 . .
C50 C49 H49 120.2 . .
C51 C50 C49 120.5(5) . .
C51 C50 H50 119.8 . .
C49 C50 H50 119.8 . .
C50 C51 C52 119.7(5) . .
C50 C51 H51 120.1 . .
C52 C51 H51 120.1 . .
C53 C52 C51 120.2(5) . .
C53 C52 H52 119.9 . .
C51 C52 H52 119.9 . .
C52 C53 C54 119.8(5) . .
C52 C53 H53 120.1 . .
C54 C53 H53 120.1 . .
C49 C54 C53 120.1(5) . .
C49 C54 N11 120.4(4) . .
C53 C54 N11 119.5(5) . .
O5 C55 N11 122.0(4) . .
O5 C55 C56 132.3(5) . .
N11 C55 C56 105.7(4) . .
C55 C56 C57 104.5(4) . .
C55 C56 C64 125.6(4) . .
C57 C56 C64 129.5(5) . .
N12 C57 C56 112.3(4) . .
N12 C57 C58 115.7(4) . .
C56 C57 C58 131.9(5) . .
C63 C58 C59 118.1(5) . .
C63 C58 C57 122.2(5) . .
C59 C58 C57 119.5(5) . .
C58 C59 C60 119.5(5) . .
C58 C59 H59 120.3 . .
C60 C59 H59 120.3 . .
C61 C60 C59 121.3(6) . .
C61 C60 H60 119.4 . .
C59 C60 H60 119.4 . .
C62 C61 C60 119.7(5) . .
C62 C61 H61 120.1 . .
C60 C61 H61 120.1 . .
C61 C62 C63 120.4(6) . .
C61 C62 H62 119.8 . .
C63 C62 H62 119.8 . .
C58 C63 C62 121.0(5) . .
C58 C63 H63 119.5 . .
C62 C63 H63 119.5 . .
N13 C64 C56 118.1(4) . .
N13 C64 C65 120.5(4) . .
C56 C64 C65 121.4(4) . .
C64 C65 C66 110.3(4) . .
C64 C65 H65A 109.6 . .
C66 C65 H65A 109.6 . .
C64 C65 H65B 109.6 . .
C66 C65 H65B 109.6 . .
H65A C65 H65B 108.1 . .
C65 C66 H66A 109.5 . .
C65 C66 H66B 109.5 . .
H66A C66 H66B 109.5 . .
C65 C66 H66C 109.5 . .
H66A C66 H66C 109.5 . .
H66B C66 H66C 109.5 . .
O6 C67 N14 126.1(5) . .
O6 C67 C68 118.0(4) . .
N14 C67 C68 115.9(4) . .
C69 C68 C72 116.8(4) . .
C69 C68 C67 122.5(4) . .
C72 C68 C67 120.7(4) . .
C70 C69 C68 119.8(4) . .
C70 C69 H69 120.1 . .
C68 C69 H69 120.1 . .
N15 C70 C69 123.8(4) . .
N15 C70 H70 118.1 . .
C69 C70 H70 118.1 . .
N15 C71 C72 123.4(4) . .
N15 C71 H71 118.3 . .
C72 C71 H71 118.3 . .
C71 C72 C68 119.7(4) . .
C71 C72 H72 120.1 . .
C68 C72 H72 120.1 . .
N16 C73 C74 123.0(5) . .
N16 C73 H73 118.5 . .
C74 C73 H73 118.5 . .
C73 C74 C75 120.2(5) . .
C73 C74 H74 119.9 . .
C75 C74 H74 119.9 . .
C74 C75 C76 117.1(5) . .
C74 C75 C75 122.0(6) . 3_766
C76 C75 C75 121.0(6) . 3_766
C77 C76 C75 119.2(6) . .
C77 C76 H76 120.4 . .
C75 C76 H76 120.4 . .
N16 C77 C76 124.0(6) . .
N16 C77 H77 118.0 . .
C76 C77 H77 118.0 . .
C7 N1 N2 111.2(4) . .
C7 N1 C6 128.2(5) . .
N2 N1 C6 119.6(4) . .
C9 N2 N1 105.6(4) . .
C16 N3 N4 115.0(4) . .
C16 N3 Zn1 129.9(3) . .
N4 N3 Zn1 115.1(3) . .
C19 N4 N3 112.2(4) . .
C22 N5 C23 117.0(4) . .
C22 N5 Zn3 119.5(3) . 4_565
C23 N5 Zn3 123.3(3) . 4_565
C31 N6 N7 112.7(4) . .
C31 N6 C30 127.1(4) . .
N7 N6 C30 120.2(4) . .
C33 N7 N6 105.2(4) . .
C40 N8 N9 113.8(4) . .
C40 N8 Zn2 131.1(3) . .
N9 N8 Zn2 115.1(3) . .
C43 N9 N8 110.7(4) . .
C47 N10 C46 116.9(4) . .
C47 N10 Zn3 121.9(3) . .
C46 N10 Zn3 121.1(3) . .
C55 N11 N12 112.7(4) . .
C55 N11 C54 126.9(4) . .
N12 N11 C54 119.1(4) . .
C57 N12 N11 104.7(4) . .
C64 N13 N14 115.8(4) . .
C64 N13 Zn3 130.4(3) . .
N14 N13 Zn3 113.5(3) . .
C67 N14 N13 110.4(4) . .
C70 N15 C71 116.5(4) . .
C70 N15 Zn2 120.9(3) . 2_656
C71 N15 Zn2 119.3(3) . 2_656
C73 N16 C77 116.5(5) . .
C73 N16 Zn1 124.5(4) . .
C77 N16 Zn1 118.9(4) . .
C7 O1 Zn1 119.9(3) . .
C19 O2 Zn2 120.7(3) . .
C19 O2 Zn1 105.7(3) . .
Zn2 O2 Zn1 95.38(12) . .
C31 O3 Zn2 122.5(3) . .
C43 O4 Zn1 118.4(3) . .
C43 O4 Zn2 110.3(3) . .
Zn1 O4 Zn2 99.55(13) . .
C55 O5 Zn3 120.9(3) . .
C67 O6 Zn3 107.5(3) . .

loop_
_geom_bond_atom_site_label_1
_geom_bond_atom_site_label_2
_geom_bond_distance
_geom_bond_site_symmetry_2
Zn1 N3 1.982(4) .
Zn1 O1 1.985(3) .
Zn1 N16 2.031(4) .
Zn1 O4 2.033(3) .
Zn1 O2 2.147(3) .
Zn2 O3 1.959(3) .
Zn2 N8 2.068(4) .
Zn2 O4 2.093(3) .
Zn2 N15 2.094(4) 2_646
Zn2 O2 2.112(3) .
Zn3 O5 2.013(3) .
Zn3 N13 2.018(4) .
Zn3 N10 2.064(4) .
Zn3 O6 2.077(3) .
Zn3 N5 2.081(4) 4_666
C1 C6 1.366(8) .
C1 C2 1.394(8) .
C1 H1 0.9500 .
C2 C3 1.389(8) .
C2 H2 0.9500 .
C3 C4 1.359(9) .
C3 H3 0.9500 .
C4 C5 1.392(9) .
C4 H4 0.9500 .
C5 C6 1.402(7) .
C5 H5 0.9500 .
C6 N1 1.419(7) .
C7 O1 1.276(6) .
C7 N1 1.375(6) .
C7 C8 1.404(7) .
C8 C9 1.419(7) .
C8 C16 1.452(6) .
C9 N2 1.332(7) .
C9 C10 1.477(8) .
C10 C15 1.372(8) .
C10 C11 1.384(8) .
C11 C12 1.352(10) .
C11 H11 0.9500 .
C12 C13 1.352(11) .
C12 H12 0.9500 .
C13 C14 1.373(10) .
C13 H13 0.9500 .
C14 C15 1.423(10) .
C14 H14 0.9500 .
C15 H15 0.9500 .
C16 N3 1.328(6) .
C16 C17 1.474(7) .
C17 C18 1.529(7) .
C17 H17A 0.9900 .
C17 H17B 0.9900 .
C18 H18A 0.9800 .
C18 H18B 0.9800 .
C18 H18C 0.9800 .
C19 N4 1.301(6) .
C19 O2 1.325(6) .
C19 C20 1.486(6) .
C20 C24 1.384(6) .
C20 C21 1.387(7) .
C21 C22 1.375(6) .
C21 H21 0.9500 .
C22 N5 1.338(6) .
C22 H22 0.9500 .
C23 N5 1.338(6) .
C23 C24 1.365(6) .
C23 H23 0.9500 .
C24 H24 0.9500 .
C25 C30 1.366(7) .
C25 C26 1.382(7) .
C25 H25 0.9500 .
C26 C27 1.374(8) .
C26 H26 0.9500 .
C27 C28 1.384(8) .
C27 H27 0.9500 .
C28 C29 1.372(8) .
C28 H28 0.9500 .
C29 C30 1.382(7) .
C29 H29 0.9500 .
C30 N6 1.416(6) .
C31 O3 1.279(6) .
C31 N6 1.373(6) .
C31 C32 1.410(7) .
C32 C40 1.431(6) .
C32 C33 1.438(6) .
C33 N7 1.328(6) .
C33 C34 1.481(7) .
C34 C39 1.385(7) .
C34 C35 1.404(7) .
C35 C36 1.391(8) .
C35 H35 0.9500 .
C36 C37 1.377(9) .
C36 H36 0.9500 .
C37 C38 1.369(8) .
C37 H37 0.9500 .
C38 C39 1.372(7) .
C38 H38 0.9500 .
C39 H39 0.9500 .
C40 N8 1.320(6) .
C40 C41 1.495(7) .
C41 C42 1.522(7) .
C41 H41A 0.9900 .
C41 H41B 0.9900 .
C42 H42A 0.9800 .
C42 H42B 0.9800 .
C42 H42C 0.9800 .
C43 N9 1.295(6) .
C43 O4 1.318(6) .
C43 C44 1.486(6) .
C44 C45 1.371(7) .
C44 C48 1.386(7) .
C45 C46 1.382(6) .
C45 H45 0.9500 .
C46 N10 1.350(6) .
C46 H46 0.9500 .
C47 N10 1.343(6) .
C47 C48 1.376(7) .
C47 H47 0.9500 .
C48 H48 0.9500 .
C49 C54 1.373(7) .
C49 C50 1.389(7) .
C49 H49 0.9500 .
C50 C51 1.365(7) .
C50 H50 0.9500 .
C51 C52 1.379(8) .
C51 H51 0.9500 .
C52 C53 1.379(8) .
C52 H52 0.9500 .
C53 C54 1.380(7) .
C53 H53 0.9500 .
C54 N11 1.425(6) .
C55 O5 1.263(5) .
C55 N11 1.367(6) .
C55 C56 1.423(7) .
C56 C57 1.426(7) .
C56 C64 1.434(7) .
C57 N12 1.332(6) .
C57 C58 1.474(7) .
C58 C63 1.385(7) .
C58 C59 1.391(7) .
C59 C60 1.398(8) .
C59 H59 0.9500 .
C60 C61 1.357(8) .
C60 H60 0.9500 .
C61 C62 1.356(8) .
C61 H61 0.9500 .
C62 C63 1.388(7) .
C62 H62 0.9500 .
C63 H63 0.9500 .
C64 N13 1.329(6) .
C64 C65 1.494(7) .
C65 C66 1.518(7) .
C65 H65A 0.9900 .
C65 H65B 0.9900 .
C66 H66A 0.9800 .
C66 H66B 0.9800 .
C66 H66C 0.9800 .
C67 O6 1.291(5) .
C67 N14 1.328(6) .
C67 C68 1.473(7) .
C68 C69 1.396(6) .
C68 C72 1.397(6) .
C69 C70 1.361(6) .
C69 H69 0.9500 .
C70 N15 1.344(6) .
C70 H70 0.9500 .
C71 N15 1.350(6) .
C71 C72 1.367(7) .
C71 H71 0.9500 .
C72 H72 0.9500 .
C73 N16 1.338(7) .
C73 C74 1.366(8) .
C73 H73 0.9500 .
C74 C75 1.381(7) .
C74 H74 0.9500 .
C75 C76 1.391(8) .
C75 C75 1.495(10) 3_766
C76 C77 1.360(8) .
C76 H76 0.9500 .
C77 N16 1.343(7) .
C77 H77 0.9500 .
O8 C78 1.4188(10) .
C79 O7 1.4195(10) .
C80 O9 1.4196(10) .
N1 N2 1.380(6) .
N3 N4 1.407(5) .
N5 Zn3 2.081(4) 4_565
N6 N7 1.378(6) .
N8 N9 1.412(5) .
N11 N12 1.388(5) .
N13 N14 1.401(5) .
N15 Zn2 2.094(4) 2_656

loop_
_geom_torsion_atom_site_label_1
_geom_torsion_atom_site_label_2
_geom_torsion_atom_site_label_3
_geom_torsion_atom_site_label_4
_geom_torsion
_geom_torsion_site_symmetry_1
_geom_torsion_site_symmetry_4
C6 C1 C2 C3 -0.4(9) . .
C1 C2 C3 C4 0.6(9) . .
C2 C3 C4 C5 0.0(10) . .
C3 C4 C5 C6 -0.9(9) . .
C2 C1 C6 C5 -0.5(8) . .
C2 C1 C6 N1 178.3(5) . .
C4 C5 C6 C1 1.1(8) . .
C4 C5 C6 N1 -177.7(5) . .
O1 C7 C8 C9 -178.4(5) . .
N1 C7 C8 C9 0.5(5) . .
O1 C7 C8 C16 -4.7(9) . .
N1 C7 C8 C16 174.3(4) . .
C7 C8 C9 N2 0.8(6) . .
C16 C8 C9 N2 -172.6(5) . .
C7 C8 C9 C10 178.8(5) . .
C16 C8 C9 C10 5.4(9) . .
N2 C9 C10 C15 -103.8(7) . .
C8 C9 C10 C15 78.2(8) . .
N2 C9 C10 C11 73.7(7) . .
C8 C9 C10 C11 -104.3(7) . .
C15 C10 C11 C12 -0.4(10) . .
C9 C10 C11 C12 -178.0(7) . .
C10 C11 C12 C13 -2.2(13) . .
C11 C12 C13 C14 4.1(13) . .
C12 C13 C14 C15 -3.4(11) . .
C11 C10 C15 C14 1.1(9) . .
C9 C10 C15 C14 178.5(5) . .
C13 C14 C15 C10 0.7(10) . .
C7 C8 C16 N3 3.6(7) . .
C9 C8 C16 N3 175.7(5) . .
C7 C8 C16 C17 -173.6(5) . .
C9 C8 C16 C17 -1.5(8) . .
N3 C16 C17 C18 -81.4(6) . .
C8 C16 C17 C18 95.7(5) . .
N4 C19 C20 C24 179.4(4) . .
O2 C19 C20 C24 -0.4(7) . .
N4 C19 C20 C21 -2.2(7) . .
O2 C19 C20 C21 178.0(4) . .
C24 C20 C21 C22 -1.3(7) . .
C19 C20 C21 C22 -179.8(4) . .
C20 C21 C22 N5 -1.9(8) . .
N5 C23 C24 C20 -1.6(8) . .
C21 C20 C24 C23 3.0(7) . .
C19 C20 C24 C23 -178.6(4) . .
C30 C25 C26 C27 -0.4(9) . .
C25 C26 C27 C28 0.9(10) . .
C26 C27 C28 C29 -0.9(10) . .
C27 C28 C29 C30 0.4(9) . .
C26 C25 C30 C29 -0.1(8) . .
C26 C25 C30 N6 -178.9(5) . .
C28 C29 C30 C25 0.1(8) . .
C28 C29 C30 N6 178.9(5) . .
O3 C31 C32 C40 6.6(9) . .
N6 C31 C32 C40 -172.1(4) . .
O3 C31 C32 C33 179.8(5) . .
N6 C31 C32 C33 1.1(5) . .
C31 C32 C33 N7 -0.4(6) . .
C40 C32 C33 N7 172.4(5) . .
C31 C32 C33 C34 179.3(5) . .
C40 C32 C33 C34 -8.0(9) . .
N7 C33 C34 C39 113.6(5) . .
C32 C33 C34 C39 -66.1(8) . .
N7 C33 C34 C35 -61.5(6) . .
C32 C33 C34 C35 118.8(6) . .
C39 C34 C35 C36 0.9(8) . .
C33 C34 C35 C36 176.2(5) . .
C34 C35 C36 C37 -0.4(9) . .
C35 C36 C37 C38 0.0(9) . .
C36 C37 C38 C39 -0.2(9) . .
C37 C38 C39 C34 0.8(9) . .
C35 C34 C39 C38 -1.1(8) . .
C33 C34 C39 C38 -176.2(5) . .
C31 C32 C40 N8 -6.5(7) . .
C33 C32 C40 N8 -177.9(5) . .
C31 C32 C40 C41 172.8(5) . .
C33 C32 C40 C41 1.4(8) . .
N8 C40 C41 C42 -76.6(6) . .
C32 C40 C41 C42 104.0(5) . .
N9 C43 C44 C45 26.3(7) . .
O4 C43 C44 C45 -157.7(4) . .
N9 C43 C44 C48 -151.2(5) . .
O4 C43 C44 C48 24.8(7) . .
C48 C44 C45 C46 5.3(7) . .
C43 C44 C45 C46 -172.3(4) . .
C44 C45 C46 N10 0.3(8) . .
N10 C47 C48 C44 2.8(8) . .
C45 C44 C48 C47 -6.7(7) . .
C43 C44 C48 C47 170.9(5) . .
C54 C49 C50 C51 0.6(9) . .
C49 C50 C51 C52 0.9(9) . .
C50 C51 C52 C53 -1.3(10) . .
C51 C52 C53 C54 0.0(10) . .
C50 C49 C54 C53 -1.9(8) . .
C50 C49 C54 N11 176.2(5) . .
C52 C53 C54 C49 1.5(9) . .
C52 C53 C54 N11 -176.6(5) . .
O5 C55 C56 C57 177.9(5) . .
N11 C55 C56 C57 -3.5(5) . .
O5 C55 C56 C64 -8.7(8) . .
N11 C55 C56 C64 169.8(4) . .
C55 C56 C57 N12 3.5(5) . .
C64 C56 C57 N12 -169.5(4) . .
C55 C56 C57 C58 -171.2(5) . .
C64 C56 C57 C58 15.8(9) . .
N12 C57 C58 C63 91.3(6) . .
C56 C57 C58 C63 -94.1(7) . .
N12 C57 C58 C59 -84.0(6) . .
C56 C57 C58 C59 90.6(7) . .
C63 C58 C59 C60 0.9(8) . .
C57 C58 C59 C60 176.4(5) . .
C58 C59 C60 C61 -1.5(9) . .
C59 C60 C61 C62 1.4(10) . .
C60 C61 C62 C63 -0.7(9) . .
C59 C58 C63 C62 -0.2(8) . .
C57 C58 C63 C62 -175.6(5) . .
C61 C62 C63 C58 0.2(9) . .
C55 C56 C64 N13 6.7(7) . .
C57 C56 C64 N13 178.3(4) . .
C55 C56 C64 C65 -173.4(4) . .
C57 C56 C64 C65 -1.7(7) . .
N13 C64 C65 C66 87.5(5) . .
C56 C64 C65 C66 -92.4(5) . .
O6 C67 C68 C69 -161.6(4) . .
N14 C67 C68 C69 17.7(6) . .
O6 C67 C68 C72 17.2(6) . .
N14 C67 C68 C72 -163.5(4) . .
C72 C68 C69 C70 2.3(7) . .
C67 C68 C69 C70 -178.9(4) . .
C68 C69 C70 N15 -0.3(7) . .
N15 C71 C72 C68 -0.2(7) . .
C69 C68 C72 C71 -2.0(7) . .
C67 C68 C72 C71 179.1(4) . .
N16 C73 C74 C75 -0.4(10) . .
C73 C74 C75 C76 -1.9(9) . .
C73 C74 C75 C75 179.5(7) . 3_766
C74 C75 C76 C77 2.0(10) . .
C75 C75 C76 C77 -179.4(7) 3_766 .
C75 C76 C77 N16 0.3(12) . .
O1 C7 N1 N2 177.4(4) . .
C8 C7 N1 N2 -1.6(6) . .
O1 C7 N1 C6 9.4(8) . .
C8 C7 N1 C6 -169.7(5) . .
C1 C6 N1 C7 -33.8(8) . .
C5 C6 N1 C7 145.0(5) . .
C1 C6 N1 N2 159.0(5) . .
C5 C6 N1 N2 -22.2(7) . .
C8 C9 N2 N1 -1.8(6) . .
C10 C9 N2 N1 179.9(4) . .
C7 N1 N2 C9 2.1(5) . .
C6 N1 N2 C9 171.3(4) . .
C8 C16 N3 N4 -176.4(4) . .
C17 C16 N3 N4 0.8(6) . .
C8 C16 N3 Zn1 5.6(6) . .
C17 C16 N3 Zn1 -177.2(3) . .
O1 Zn1 N3 C16 -10.3(4) . .
N16 Zn1 N3 C16 -104.9(4) . .
O4 Zn1 N3 C16 89.5(4) . .
O2 Zn1 N3 C16 168.1(4) . .
O1 Zn1 N3 N4 171.7(3) . .
N16 Zn1 N3 N4 77.2(4) . .
O4 Zn1 N3 N4 -88.5(3) . .
O2 Zn1 N3 N4 -9.9(3) . .
O2 C19 N4 N3 0.5(7) . .
C20 C19 N4 N3 -179.3(4) . .
C16 N3 N4 C19 -169.6(4) . .
Zn1 N3 N4 C19 8.7(5) . .
C21 C22 N5 C23 3.3(7) . .
C21 C22 N5 Zn3 -172.2(4) . 4_565
C24 C23 N5 C22 -1.5(7) . .
C24 C23 N5 Zn3 173.8(4) . 4_565
O3 C31 N6 N7 179.6(4) . .
C32 C31 N6 N7 -1.6(5) . .
O3 C31 N6 C30 -0.4(7) . .
C32 C31 N6 C30 178.4(4) . .
C25 C30 N6 C31 -44.7(7) . .
C29 C30 N6 C31 136.5(5) . .
C25 C30 N6 N7 135.2(5) . .
C29 C30 N6 N7 -43.6(7) . .
C32 C33 N7 N6 -0.5(5) . .
C34 C33 N7 N6 179.7(4) . .
C31 N6 N7 C33 1.3(5) . .
C30 N6 N7 C33 -178.7(4) . .
C32 C40 N8 N9 174.3(4) . .
C41 C40 N8 N9 -5.1(6) . .
C32 C40 N8 Zn2 -1.9(7) . .
C41 C40 N8 Zn2 178.8(3) . .
O3 Zn2 N8 C40 7.6(4) . .
O4 Zn2 N8 C40 -173.4(5) . .
N15 Zn2 N8 C40 110.2(4) 2_646 .
O2 Zn2 N8 C40 -99.6(4) . .
O3 Zn2 N8 N9 -168.5(3) . .
O4 Zn2 N8 N9 10.6(3) . .
N15 Zn2 N8 N9 -65.9(4) 2_646 .
O2 Zn2 N8 N9 84.3(3) . .
O4 C43 N9 N8 -2.5(7) . .
C44 C43 N9 N8 173.1(4) . .
C40 N8 N9 C43 175.1(4) . .
Zn2 N8 N9 C43 -8.1(5) . .
C48 C47 N10 C46 2.6(7) . .
C48 C47 N10 Zn3 -175.2(4) . .
C45 C46 N10 C47 -4.2(7) . .
C45 C46 N10 Zn3 173.6(4) . .
O5 Zn3 N10 C47 -161.5(4) . .
N13 Zn3 N10 C47 -68.6(4) . .
O6 Zn3 N10 C47 11.1(4) . .
N5 Zn3 N10 C47 105.2(4) 4_666 .
O5 Zn3 N10 C46 20.7(4) . .
N13 Zn3 N10 C46 113.7(4) . .
O6 Zn3 N10 C46 -166.6(4) . .
N5 Zn3 N10 C46 -72.5(4) 4_666 .
O5 C55 N11 N12 -178.7(4) . .
C56 C55 N11 N12 2.6(5) . .
O5 C55 N11 C54 14.4(7) . .
C56 C55 N11 C54 -164.3(4) . .
C49 C54 N11 C55 -40.7(7) . .
C53 C54 N11 C55 137.4(5) . .
C49 C54 N11 N12 153.2(5) . .
C53 C54 N11 N12 -28.7(7) . .
C56 C57 N12 N11 -2.0(5) . .
C58 C57 N12 N11 173.7(4) . .
C55 N11 N12 C57 -0.5(5) . .
C54 N11 N12 C57 167.6(4) . .
C56 C64 N13 N14 -172.5(4) . .
C65 C64 N13 N14 7.5(6) . .
C56 C64 N13 Zn3 1.4(6) . .
C65 C64 N13 Zn3 -178.6(3) . .
O5 Zn3 N13 C64 -5.8(4) . .
N10 Zn3 N13 C64 -98.8(4) . .
O6 Zn3 N13 C64 170.1(4) . .
N5 Zn3 N13 C64 90.0(4) 4_666 .
O5 Zn3 N13 N14 168.2(3) . .
N10 Zn3 N13 N14 75.2(3) . .
O6 Zn3 N13 N14 -15.8(3) . .
N5 Zn3 N13 N14 -96.0(3) 4_666 .
O6 C67 N14 N13 3.8(6) . .
C68 C67 N14 N13 -175.5(4) . .
C64 N13 N14 C67 -172.9(4) . .
Zn3 N13 N14 C67 12.1(4) . .
C69 C70 N15 C71 -1.9(7) . .
C69 C70 N15 Zn2 157.5(4) . 2_656
C72 C71 N15 C70 2.1(7) . .
C72 C71 N15 Zn2 -157.6(4) . 2_656
C74 C73 N16 C77 2.6(9) . .
C74 C73 N16 Zn1 -173.5(5) . .
C76 C77 N16 C73 -2.6(10) . .
C76 C77 N16 Zn1 173.8(6) . .
N3 Zn1 N16 C73 -112.2(5) . .
O1 Zn1 N16 C73 152.1(5) . .
O4 Zn1 N16 C73 52.9(5) . .
O2 Zn1 N16 C73 -31.6(5) . .
N3 Zn1 N16 C77 71.8(6) . .
O1 Zn1 N16 C77 -24.0(5) . .
O4 Zn1 N16 C77 -123.2(5) . .
O2 Zn1 N16 C77 152.3(5) . .
N1 C7 O1 Zn1 177.7(3) . .
C8 C7 O1 Zn1 -3.5(8) . .
N3 Zn1 O1 C7 8.5(4) . .
N16 Zn1 O1 C7 146.5(4) . .
O4 Zn1 O1 C7 -99.7(4) . .
N4 C19 O2 Zn2 98.1(5) . .
C20 C19 O2 Zn2 -82.1(4) . .
N4 C19 O2 Zn1 -8.2(6) . .
C20 C19 O2 Zn1 171.6(3) . .
O3 Zn2 O2 C19 84.6(3) . .
N8 Zn2 O2 C19 -177.1(3) . .
O4 Zn2 O2 C19 -106.6(3) . .
N15 Zn2 O2 C19 -12.6(3) 2_646 .
O3 Zn2 O2 Zn1 -163.53(12) . .
N8 Zn2 O2 Zn1 -65.18(16) . .
O4 Zn2 O2 Zn1 5.32(12) . .
N15 Zn2 O2 Zn1 99.32(14) 2_646 .
N3 Zn1 O2 C19 9.2(3) . .
N16 Zn1 O2 C19 -128.5(3) . .
O4 Zn1 O2 C19 118.6(3) . .
N3 Zn1 O2 Zn2 -114.88(15) . .
N16 Zn1 O2 Zn2 107.46(16) . .
O4 Zn1 O2 Zn2 -5.47(12) . .
N6 C31 O3 Zn2 -178.8(3) . .
C32 C31 O3 Zn2 2.7(8) . .
N8 Zn2 O3 C31 -7.4(4) . .
O4 Zn2 O3 C31 -11.5(8) . .
N15 Zn2 O3 C31 -155.6(4) 2_646 .
O2 Zn2 O3 C31 110.4(4) . .
N9 C43 O4 Zn1 -102.3(5) . .
C44 C43 O4 Zn1 82.1(4) . .
N9 C43 O4 Zn2 11.3(6) . .
C44 C43 O4 Zn2 -164.3(3) . .
N3 Zn1 O4 C43 -159.0(3) . .
O1 Zn1 O4 C43 -62.6(3) . .
N16 Zn1 O4 C43 31.5(4) . .
O2 Zn1 O4 C43 125.0(3) . .
N3 Zn1 O4 Zn2 81.65(16) . .
O1 Zn1 O4 Zn2 178.03(14) . .
N16 Zn1 O4 Zn2 -87.90(17) . .
O2 Zn1 O4 Zn2 5.58(12) . .
O3 Zn2 O4 C43 -6.7(7) . .
N8 Zn2 O4 C43 -11.0(3) . .
N15 Zn2 O4 C43 137.5(3) 2_646 .
O2 Zn2 O4 C43 -130.9(3) . .
O3 Zn2 O4 Zn1 118.5(6) . .
N8 Zn2 O4 Zn1 114.25(16) . .
N15 Zn2 O4 Zn1 -97.30(15) 2_646 .
O2 Zn2 O4 Zn1 -5.68(13) . .
N11 C55 O5 Zn3 -176.9(3) . .
C56 C55 O5 Zn3 1.5(7) . .
N13 Zn3 O5 C55 4.3(3) . .
N10 Zn3 O5 C55 115.6(3) . .
O6 Zn3 O5 C55 -18.5(9) . .
N5 Zn3 O5 C55 -134.4(3) 4_666 .
N14 C67 O6 Zn3 -16.7(5) . .
C68 C67 O6 Zn3 162.6(3) . .
O5 Zn3 O6 C67 39.7(8) . .
N13 Zn3 O6 C67 16.4(3) . .
N10 Zn3 O6 C67 -94.2(3) . .
N5 Zn3 O6 C67 155.6(3) 4_666 .
